data_7156611
loop_
_publ_author_name
'Bakthadoss, Manickam'
'Jayakumar, Srinivasan'
'Raman, Selvakumar'
'Devaraj, Anthonisamy'
'Sharada, Duddu S.'

_publ_section_title
;
 A novel multicomponent quadruple/double quadruple domino reaction: highly
 efficient synthesis of polyheterocyclic architectures.
;
_journal_issue 16
_journal_name_full 'Organic &amp; biomolecular chemistry'
_journal_page_first 3884
_journal_page_last 3893
_journal_paper_doi 10.1039/c8ob02970a
_journal_volume 17
_journal_year 2019
_chemical_formula_moiety 'C22 H17 Br N2 O6'
_chemical_formula_sum 'C22 H17 Br N2 O6'
_chemical_formula_weight 485.29
_space_group_crystal_system triclinic
_space_group_IT_number 2
_space_group_name_Hall '-P 1'
_space_group_name_H-M_alt 'P -1'
_symmetry_space_group_name_Hall '-P 1'
_symmetry_space_group_name_H-M 'P -1'
_atom_sites_solution_hydrogens geom
_atom_sites_solution_primary direct
_atom_sites_solution_secondary difmap
_audit_creation_date 2015-03-13
_audit_creation_method
;
Olex2 1.2
(compiled 2014.11.28 svn.r3106 for OlexSys, GUI svn.r4959)
;
_audit_update_record
;
2015-03-13 deposited with the CCDC.
2018-12-12 downloaded from the CCDC.
;
_cell_angle_alpha 79.773(8)
_cell_angle_beta 82.666(7)
_cell_angle_gamma 69.817(8)
_cell_formula_units_Z 2
_cell_length_a 8.0079(7)
_cell_length_b 10.6912(11)
_cell_length_c 12.9965(11)
_cell_measurement_temperature 293(2)
_cell_volume 1025.11(17)
_computing_molecular_graphics 'Olex2 (Dolomanov et al., 2009)'
_computing_publication_material 'Olex2 (Dolomanov et al., 2009)'
_computing_structure_refinement 'ShelXL (Sheldrick, 2008)'
_computing_structure_solution 'ShelXS (Sheldrick, 2008)'
_diffrn_ambient_temperature 293(2)
_diffrn_measured_fraction_theta_full 0.991
_diffrn_measured_fraction_theta_max 0.846
_diffrn_radiation_monochromator graphite
_diffrn_radiation_type MoK\a
_diffrn_radiation_wavelength 0.71073
_diffrn_reflns_av_R_equivalents 0.0427
_diffrn_reflns_av_unetI/netI 0.0741
_diffrn_reflns_limit_h_max 10
_diffrn_reflns_limit_h_min -10
_diffrn_reflns_limit_k_max 14
_diffrn_reflns_limit_k_min -14
_diffrn_reflns_limit_l_max 16
_diffrn_reflns_limit_l_min -17
_diffrn_reflns_number 9637
_diffrn_reflns_theta_full 25.00
_diffrn_reflns_theta_max 29.14
_diffrn_reflns_theta_min 4.04
_diffrn_source 'fine-focus sealed tube'
_exptl_absorpt_coefficient_mu 2.048
_exptl_absorpt_correction_T_max 0.6614
_exptl_absorpt_correction_T_min 0.5342
_exptl_absorpt_correction_type multi-scan
_exptl_crystal_colour colourless
_exptl_crystal_colour_primary colourless
_exptl_crystal_density_diffrn 1.572
_exptl_crystal_density_method 'not measured'
_exptl_crystal_description block
_exptl_crystal_F_000 492
_exptl_crystal_size_max 0.35
_exptl_crystal_size_mid 0.24
_exptl_crystal_size_min 0.22
_refine_diff_density_max 0.365
_refine_diff_density_min -0.390
_refine_diff_density_rms 0.056
_refine_ls_extinction_method none
_refine_ls_goodness_of_fit_ref 0.995
_refine_ls_hydrogen_treatment constr
_refine_ls_matrix_type full
_refine_ls_number_parameters 282
_refine_ls_number_reflns 4659
_refine_ls_number_restraints 0
_refine_ls_restrained_S_all 0.995
_refine_ls_R_factor_all 0.1010
_refine_ls_R_factor_gt 0.0491
_refine_ls_shift/su_max 0.001
_refine_ls_shift/su_mean 0.000
_refine_ls_structure_factor_coef Fsqd
_refine_ls_weighting_details 'calc w=1/[\s^2^(Fo^2^)+(0.0339P)^2^+0.0319P] where P=(Fo^2^+2Fc^2^)/3'
_refine_ls_weighting_scheme calc
_refine_ls_wR_factor_gt 0.0872
_refine_ls_wR_factor_ref 0.1046
_reflns_number_gt 2760
_reflns_number_total 4659
_reflns_threshold_expression >2sigma(I)
_cod_data_source_file c8ob02970a2.cif
_cod_data_source_block prsk-iv-94
_cod_depositor_comments 'Adding full bibliography for 7156610--7156611.cif.'
_cod_original_cell_volume 1025.11(16)
_cod_database_code 7156611
_olex2_refinement_description
;
1. Fixed Uiso
 At 1.2 times of:
  All C(H) groups
 At 1.5 times of:
  All C(H,H,H) groups
2.a Ternary CH refined with riding coordinates:
 C13(H13), C22(H22), C5(H5)
2.b Aromatic/amide H refined with riding coordinates:
 C10(H10), C9(H9), C7(H7), C17(H17), C21(H21), C20(H20), C19(H19), C18(H18)
2.c Idealised Me refined as rotating group:
 C30(H30A,H30B,H30C), C25(H25A,H25B,H25C)
;
_olex2_submission_special_instructions 'No special instructions were received'

loop_
_space_group_symop_id
_space_group_symop_operation_xyz
1 'x, y, z'
2 '-x, -y, -z'

loop_
_atom_site_label
_atom_site_type_symbol
_atom_site_fract_x
_atom_site_fract_y
_atom_site_fract_z
_atom_site_U_iso_or_equiv
_atom_site_adp_type
_atom_site_occupancy
_atom_site_calc_flag
_atom_site_refinement_flags_posn
Br27 Br 0.63652(6) -0.03164(4) 0.32311(4) 0.07604(19) Uani 1 d .
O14 O 0.5098(2) 0.71268(18) 0.14292(15) 0.0317(5) Uani 1 d .
O29 O 1.1068(2) 0.4066(2) 0.39784(17) 0.0470(6) Uani 1 d .
O26 O 0.4219(3) 0.7261(2) 0.42511(18) 0.0480(6) Uani 1 d .
O12 O 0.3912(2) 0.54849(19) 0.12363(15) 0.0362(5) Uani 1 d .
N2 N 0.9504(3) 0.5727(2) 0.2232(2) 0.0355(6) Uani 1 d .
O24 O 0.1940(3) 0.8355(2) 0.32454(18) 0.0535(6) Uani 1 d .
O31 O 0.8941(3) 0.3133(3) 0.4204(2) 0.0850(10) Uani 1 d .
C13 C 0.3670(3) 0.6567(3) 0.1792(2) 0.0302(6) Uani 1 d .
H13 H 0.2534 0.7265 0.1616 0.036 Uiso 1 calc R
N1 N 0.8211(3) 0.6582(2) 0.15925(19) 0.0317(6) Uani 1 d .
C30 C 1.1953(4) 0.3076(4) 0.4824(3) 0.0579(10) Uani 1 d .
H30A H 1.2386 0.2201 0.4606 0.087 Uiso 1 calc GR
H30B H 1.1124 0.3074 0.5426 0.087 Uiso 1 calc GR
H30C H 1.2937 0.3297 0.5000 0.087 Uiso 1 calc GR
C11 C 0.4452(3) 0.4175(3) 0.1745(2) 0.0303(6) Uani 1 d .
C10 C 0.4229(4) 0.3218(3) 0.1237(3) 0.0411(8) Uani 1 d .
H10 H 0.3705 0.3471 0.0600 0.049 Uiso 1 calc R
C9 C 0.4789(4) 0.1886(3) 0.1682(3) 0.0467(8) Uani 1 d .
H9 H 0.4639 0.1234 0.1350 0.056 Uiso 1 calc R
C3 C 0.8661(3) 0.5009(3) 0.2911(2) 0.0314(7) Uani 1 d .
C16 C 0.8656(3) 0.7424(3) 0.0705(2) 0.0323(7) Uani 1 d .
C8 C 0.5572(4) 0.1525(3) 0.2621(3) 0.0396(8) Uani 1 d .
C7 C 0.5770(3) 0.2482(3) 0.3142(2) 0.0335(7) Uani 1 d .
H7 H 0.6293 0.2222 0.3779 0.040 Uiso 1 calc R
C22 C 0.3594(3) 0.6136(3) 0.2971(2) 0.0296(6) Uani 1 d .
H22 H 0.2571 0.5818 0.3166 0.036 Uiso 1 calc R
C15 C 0.6619(3) 0.6384(3) 0.1915(2) 0.0288(6) Uani 1 d .
C17 C 0.7548(4) 0.8722(3) 0.0461(3) 0.0467(8) Uani 1 d .
H17 H 0.6499 0.9053 0.0873 0.056 Uiso 1 calc R
C4 C 0.6831(3) 0.5395(3) 0.2741(2) 0.0278(6) Uani 1 d .
C6 C 0.5190(3) 0.3818(3) 0.2715(2) 0.0277(6) Uani 1 d .
C5 C 0.5287(3) 0.4946(3) 0.3230(2) 0.0282(6) Uani 1 d .
H5 H 0.5359 0.4684 0.3989 0.034 Uiso 1 calc R
C23 C 0.3329(4) 0.7299(3) 0.3569(2) 0.0326(7) Uani 1 d .
C28 C 0.9558(4) 0.3968(3) 0.3751(3) 0.0418(8) Uani 1 d .
C21 C 1.0186(4) 0.6915(4) 0.0088(3) 0.0521(9) Uani 1 d .
H21 H 1.0925 0.6028 0.0245 0.062 Uiso 1 calc R
C20 C 1.0609(5) 0.7754(5) -0.0778(3) 0.0721(12) Uani 1 d .
H20 H 1.1639 0.7422 -0.1205 0.086 Uiso 1 calc R
C19 C 0.9521(6) 0.9067(5) -0.1011(3) 0.0696(12) Uani 1 d .
H19 H 0.9826 0.9627 -0.1581 0.084 Uiso 1 calc R
C25 C 0.1464(5) 0.9493(4) 0.3815(3) 0.0717(12) Uani 1 d .
H25A H 0.0396 1.0166 0.3562 0.107 Uiso 1 calc GR
H25B H 0.2416 0.9865 0.3713 0.107 Uiso 1 calc GR
H25C H 0.1265 0.9200 0.4549 0.107 Uiso 1 calc GR
C18 C 0.8001(5) 0.9534(4) -0.0399(3) 0.0649(11) Uani 1 d .
H18 H 0.7252 1.0416 -0.0562 0.078 Uiso 1 calc R

loop_
_atom_site_aniso_label
_atom_site_aniso_U_11
_atom_site_aniso_U_22
_atom_site_aniso_U_33
_atom_site_aniso_U_23
_atom_site_aniso_U_13
_atom_site_aniso_U_12
Br27 0.1201(4) 0.0384(2) 0.0708(3) 0.00773(19) -0.0278(3) -0.0279(2)
O14 0.0251(9) 0.0386(11) 0.0280(12) 0.0085(9) -0.0081(8) -0.0108(8)
O29 0.0357(11) 0.0587(14) 0.0435(15) 0.0195(11) -0.0181(10) -0.0196(10)
O26 0.0509(13) 0.0577(14) 0.0395(15) -0.0129(12) -0.0129(11) -0.0167(11)
O12 0.0448(11) 0.0367(11) 0.0257(12) 0.0002(9) -0.0120(9) -0.0104(9)
N2 0.0292(12) 0.0428(14) 0.0321(16) 0.0094(12) -0.0090(11) -0.0137(11)
O24 0.0585(13) 0.0461(13) 0.0450(16) -0.0169(12) -0.0159(12) 0.0061(11)
O31 0.0683(16) 0.092(2) 0.097(2) 0.0633(17) -0.0468(16) -0.0531(15)
C13 0.0271(14) 0.0353(16) 0.0282(18) -0.0011(13) -0.0060(12) -0.0107(12)
N1 0.0262(12) 0.0386(14) 0.0289(15) 0.0057(11) -0.0066(11) -0.0126(10)
C30 0.0430(18) 0.078(3) 0.042(2) 0.0155(19) -0.0200(17) -0.0133(17)
C11 0.0281(14) 0.0337(16) 0.0275(18) -0.0026(13) -0.0043(13) -0.0083(12)
C10 0.0463(17) 0.0477(19) 0.032(2) -0.0089(16) -0.0111(15) -0.0138(15)
C9 0.0548(19) 0.0410(19) 0.050(2) -0.0137(17) -0.0107(17) -0.0164(15)
C3 0.0285(15) 0.0363(16) 0.0294(18) 0.0034(13) -0.0085(13) -0.0124(12)
C16 0.0337(15) 0.0414(17) 0.0252(18) 0.0052(14) -0.0064(13) -0.0200(13)
C8 0.0437(17) 0.0349(17) 0.040(2) 0.0001(15) -0.0047(15) -0.0152(14)
C7 0.0308(15) 0.0437(17) 0.0261(18) 0.0030(14) -0.0034(13) -0.0158(13)
C22 0.0279(14) 0.0364(16) 0.0271(18) -0.0039(13) -0.0010(12) -0.0144(12)
C15 0.0243(14) 0.0325(15) 0.0285(18) 0.0004(13) -0.0056(12) -0.0094(11)
C17 0.0521(19) 0.0390(18) 0.046(2) 0.0041(16) 0.0023(16) -0.0185(15)
C4 0.0269(14) 0.0332(15) 0.0238(17) 0.0021(13) -0.0051(12) -0.0125(12)
C6 0.0255(13) 0.0346(15) 0.0238(17) -0.0008(13) -0.0008(12) -0.0127(11)
C5 0.0311(14) 0.0360(15) 0.0177(16) 0.0045(12) -0.0057(12) -0.0139(12)
C23 0.0309(15) 0.0392(17) 0.0258(18) -0.0017(14) 0.0030(13) -0.0125(13)
C28 0.0317(16) 0.0519(19) 0.041(2) 0.0110(16) -0.0118(15) -0.0187(14)
C21 0.0345(17) 0.067(2) 0.044(2) 0.0069(19) 0.0013(16) -0.0117(16)
C20 0.049(2) 0.115(4) 0.047(3) 0.011(3) 0.0084(19) -0.036(2)
C19 0.072(3) 0.095(3) 0.048(3) 0.033(2) -0.016(2) -0.052(2)
C25 0.081(3) 0.057(2) 0.063(3) -0.032(2) -0.008(2) 0.006(2)
C18 0.080(3) 0.052(2) 0.065(3) 0.022(2) -0.020(2) -0.033(2)

loop_
_atom_type_symbol
_atom_type_description
_atom_type_scat_dispersion_real
_atom_type_scat_dispersion_imag
_atom_type_scat_source
C C 0.0033 0.0016 'International Tables Vol C Tables 4.2.6.8 and 6.1.1.4'
H H 0.0000 0.0000 'International Tables Vol C Tables 4.2.6.8 and 6.1.1.4'
Br Br -0.2901 2.4595 'International Tables Vol C Tables 4.2.6.8 and 6.1.1.4'
N N 0.0061 0.0033 'International Tables Vol C Tables 4.2.6.8 and 6.1.1.4'
O O 0.0106 0.0060 'International Tables Vol C Tables 4.2.6.8 and 6.1.1.4'

loop_
_geom_angle_atom_site_label_1
_geom_angle_atom_site_label_2
_geom_angle_atom_site_label_3
_geom_angle
C15 O14 C13 110.9(2)
C28 O29 C30 115.2(2)
C11 O12 C13 120.0(2)
C3 N2 N1 104.6(2)
C23 O24 C25 115.9(2)
O14 C13 H13 108.1
O14 C13 C22 112.1(2)
O12 C13 O14 108.2(2)
O12 C13 H13 108.1
O12 C13 C22 112.0(2)
C22 C13 H13 108.1
N2 N1 C16 120.7(2)
C15 N1 N2 109.6(2)
C15 N1 C16 129.5(2)
O29 C30 H30A 109.5
O29 C30 H30B 109.5
O29 C30 H30C 109.5
H30A C30 H30B 109.5
H30A C30 H30C 109.5
H30B C30 H30C 109.5
O12 C11 C6 122.7(2)
C10 C11 O12 116.2(3)
C10 C11 C6 121.0(3)
C11 C10 H10 120.3
C9 C10 C11 119.4(3)
C9 C10 H10 120.3
C10 C9 H9 120.2
C8 C9 C10 119.7(3)
C8 C9 H9 120.2
N2 C3 C4 112.3(2)
N2 C3 C28 122.8(2)
C4 C3 C28 124.8(3)
C17 C16 N1 120.1(3)
C17 C16 C21 120.7(3)
C21 C16 N1 119.2(3)
C9 C8 Br27 119.7(2)
C9 C8 C7 121.2(3)
C7 C8 Br27 119.1(2)
C8 C7 H7 120.1
C6 C7 C8 119.8(3)
C6 C7 H7 120.1
C13 C22 H22 107.9
C13 C22 C5 108.0(2)
C13 C22 C23 112.0(2)
C5 C22 H22 107.9
C23 C22 H22 107.9
C23 C22 C5 112.9(2)
O14 C15 N1 121.7(2)
C4 C15 O14 128.4(2)
C4 C15 N1 109.8(2)
C16 C17 H17 120.2
C16 C17 C18 119.6(3)
C18 C17 H17 120.2
C3 C4 C5 135.6(3)
C15 C4 C3 103.6(2)
C15 C4 C5 120.7(2)
C11 C6 C5 116.9(2)
C7 C6 C11 118.9(2)
C7 C6 C5 124.2(3)
C22 C5 H5 111.2
C4 C5 C22 106.4(2)
C4 C5 C6 110.6(2)
C4 C5 H5 111.2
C6 C5 C22 105.9(2)
C6 C5 H5 111.2
O26 C23 O24 124.6(3)
O26 C23 C22 124.7(3)
O24 C23 C22 110.7(2)
O29 C28 C3 114.0(3)
O31 C28 O29 123.5(3)
O31 C28 C3 122.5(3)
C16 C21 H21 120.7
C16 C21 C20 118.6(3)
C20 C21 H21 120.7
C21 C20 H20 119.6
C19 C20 C21 120.8(4)
C19 C20 H20 119.6
C20 C19 H19 120.4
C18 C19 C20 119.2(4)
C18 C19 H19 120.4
O24 C25 H25A 109.5
O24 C25 H25B 109.5
O24 C25 H25C 109.5
H25A C25 H25B 109.5
H25A C25 H25C 109.5
H25B C25 H25C 109.5
C17 C18 H18 119.5
C19 C18 C17 121.0(4)
C19 C18 H18 119.5

loop_
_geom_bond_atom_site_label_1
_geom_bond_atom_site_label_2
_geom_bond_distance
Br27 C8 1.903(3)
O14 C13 1.458(3)
O14 C15 1.365(3)
O29 C30 1.449(4)
O29 C28 1.323(3)
O26 C23 1.193(3)
O12 C13 1.415(3)
O12 C11 1.383(3)
N2 N1 1.377(3)
N2 C3 1.337(3)
O24 C23 1.331(3)
O24 C25 1.450(4)
O31 C28 1.196(4)
C13 H13 0.9800
C13 C22 1.519(4)
N1 C16 1.420(3)
N1 C15 1.365(3)
C30 H30A 0.9600
C30 H30B 0.9600
C30 H30C 0.9600
C11 C10 1.383(4)
C11 C6 1.395(4)
C10 H10 0.9300
C10 C9 1.377(4)
C9 H9 0.9300
C9 C8 1.375(4)
C3 C4 1.414(3)
C3 C28 1.471(4)
C16 C17 1.371(4)
C16 C21 1.373(4)
C8 C7 1.384(4)
C7 H7 0.9300
C7 C6 1.375(4)
C22 H22 0.9800
C22 C5 1.531(3)
C22 C23 1.522(4)
C15 C4 1.349(4)
C17 H17 0.9300
C17 C18 1.380(5)
C4 C5 1.504(4)
C6 C5 1.508(4)
C5 H5 0.9800
C21 H21 0.9300
C21 C20 1.393(5)
C20 H20 0.9300
C20 C19 1.376(5)
C19 H19 0.9300
C19 C18 1.355(5)
C25 H25A 0.9600
C25 H25B 0.9600
C25 H25C 0.9600
C18 H18 0.9300
